data_4100713
loop_
_publ_author_name
'Emmanuel Terazzi'
'Stephane Torelli'
'Jean-Pierre Rivera'
'Jean-Marc Benech'
'Gerald Bernardinelli'
'Cyril Bourgogne'
'Bertrand Donnio'
'Daniel Guillon'
'Daniel Imbert'
'Jean-Claude Bunzli'
'Andre Pinto'
'Damien Jeannerat'
'Claude Piguet'

_publ_section_title
;
Molecular Control of Macroscopic Cubic, Columnar and Lamellar
Organizations in Luminescent Lanthanide-containing Thermotropic
Liquid Crystals.
;
_journal_name_full 'Journal of the American Chemical Society'
_journal_paper_doi 10.1021/ja0446101
_journal_year 2005
_chemical_formula_sum 'C60 H64 B Co P3 S'
_chemical_formula_weight 979.82
_chemical_name_common '[PhBP3]CoS(2,4,6-iPr-Ph)'
_space_group_IT_number 2
_symmetry_cell_setting triclinic
_symmetry_space_group_name_Hall '-P 1'
_symmetry_space_group_name_H-M 'P -1'
_cell_angle_alpha 65.6550(10)
_cell_angle_beta 87.329(2)
_cell_angle_gamma 88.642(2)
_cell_formula_units_Z 4
_cell_length_a 15.3738(11)
_cell_length_b 17.3171(13)
_cell_length_c 20.7953(15)
_cell_measurement_temperature 100
_cell_volume 5038.5(6)
_diffrn_ambient_temperature 100
_exptl_crystal_density_diffrn 1.292
_cod_database_code 4100713

loop_
_symmetry_equiv_pos_as_xyz
'x, y, z'
'-x, -y, -z'

loop_
_atom_site_label
_atom_site_type_symbol
_atom_site_fract_x
_atom_site_fract_y
_atom_site_fract_z
_atom_site_U_iso_or_equiv
_atom_site_adp_type
_atom_site_occupancy
_atom_site_symmetry_multiplicity
_atom_site_calc_flag
_atom_site_refinement_flags
_atom_site_disorder_assembly
_atom_site_disorder_group
Co1A Co 0.421548(17) 0.283540(17) 0.270632(14) 0.01214(7) Uani 1 1 d . . .
S1A S 0.28672(3) 0.31082(4) 0.28625(3) 0.01839(12) Uani 1 1 d . . .
P1A P 0.54527(3) 0.34154(3) 0.21666(3) 0.01285(12) Uani 1 1 d . . .
P2A P 0.48613(3) 0.24099(3) 0.37640(3) 0.01247(12) Uani 1 1 d . . .
P3A P 0.45616(3) 0.17256(3) 0.24823(3) 0.01315(12) Uani 1 1 d . . .
B1A B 0.62672(15) 0.18371(15) 0.30421(12) 0.0135(5) Uani 1 1 d . . .
C1A C 0.72251(13) 0.13776(12) 0.31866(11) 0.0153(5) Uani 1 1 d . . .
C2A C 0.76337(14) 0.10849(13) 0.27111(12) 0.0214(5) Uani 1 1 d . . .
H2A H 0.7340 0.1148 0.2300 0.026 Uiso 1 1 calc R . .
C3A C 0.84540(14) 0.07056(14) 0.28192(14) 0.0290(6) Uani 1 1 d . . .
H3A H 0.8710 0.0523 0.2481 0.035 Uiso 1 1 calc R . .
C4A C 0.88972(15) 0.05926(14) 0.34092(14) 0.0306(6) Uani 1 1 d . . .
H4A H 0.9452 0.0323 0.3488 0.037 Uiso 1 1 calc R . .
C5A C 0.85198(15) 0.08789(16) 0.38867(14) 0.0329(6) Uani 1 1 d . . .
H5A H 0.8820 0.0811 0.4296 0.039 Uiso 1 1 calc R . .
C6A C 0.77067(14) 0.12641(15) 0.37738(12) 0.0251(5) Uani 1 1 d . . .
H6A H 0.7466 0.1459 0.4109 0.030 Uiso 1 1 calc R . .
C7A C 0.64242(12) 0.28844(12) 0.25931(11) 0.0137(4) Uani 1 1 d . . .
H7A1 H 0.6902 0.2982 0.2232 0.016 Uiso 1 1 calc R . .
H7A2 H 0.6602 0.3127 0.2922 0.016 Uiso 1 1 calc R . .
C8A C 0.57178(13) 0.16515(13) 0.37998(10) 0.0140(4) Uani 1 1 d . . .
H8A1 H 0.6137 0.1637 0.4152 0.017 Uiso 1 1 calc R . .
H8A2 H 0.5454 0.1082 0.3973 0.017 Uiso 1 1 calc R . .
C9A C 0.57179(12) 0.14649(13) 0.25598(11) 0.0144(4) Uani 1 1 d . . .
H9A1 H 0.5780 0.0840 0.2767 0.017 Uiso 1 1 calc R . .
H9A2 H 0.5994 0.1683 0.2079 0.017 Uiso 1 1 calc R . .
C10A C 0.55589(13) 0.35085(13) 0.12546(10) 0.0137(4) Uani 1 1 d . . .
C11A C 0.62703(13) 0.31912(13) 0.09941(11) 0.0176(5) Uani 1 1 d . . .
H11A H 0.6746 0.2941 0.1287 0.021 Uiso 1 1 calc R . .
C12A C 0.62871(14) 0.32379(14) 0.03115(11) 0.0216(5) Uani 1 1 d . . .
H12A H 0.6772 0.3018 0.0140 0.026 Uiso 1 1 calc R . .
C13A C 0.55996(15) 0.36041(14) -0.01195(11) 0.0227(5) Uani 1 1 d . . .
H13A H 0.5609 0.3631 -0.0586 0.027 Uiso 1 1 calc R . .
C14A C 0.48998(15) 0.39297(14) 0.01290(11) 0.0220(5) Uani 1 1 d . . .
H14A H 0.4432 0.4190 -0.0170 0.026 Uiso 1 1 calc R . .
C15A C 0.48771(14) 0.38782(13) 0.08102(11) 0.0191(5) Uani 1 1 d . . .
H15A H 0.4389 0.4099 0.0978 0.023 Uiso 1 1 calc R . .
C16A C 0.54706(13) 0.45198(13) 0.20567(10) 0.0148(5) Uani 1 1 d . . .
C17A C 0.62523(15) 0.49530(14) 0.19343(12) 0.0235(5) Uani 1 1 d . . .
H17A H 0.6782 0.4674 0.1904 0.028 Uiso 1 1 calc R . .
C18A C 0.62691(16) 0.57914(15) 0.18559(13) 0.0301(6) Uani 1 1 d . . .
H18A H 0.6807 0.6083 0.1771 0.036 Uiso 1 1 calc R . .
C19A C 0.54967(16) 0.61987(14) 0.19027(12) 0.0252(5) Uani 1 1 d . . .
H19A H 0.5507 0.6771 0.1848 0.030 Uiso 1 1 calc R . .
C20A C 0.47175(15) 0.57795(14) 0.20282(11) 0.0223(5) Uani 1 1 d . . .
H20A H 0.4190 0.6060 0.2063 0.027 Uiso 1 1 calc R . .
C21A C 0.47024(14) 0.49410(13) 0.21047(11) 0.0184(5) Uani 1 1 d . . .
H21A H 0.4162 0.4653 0.2191 0.022 Uiso 1 1 calc R . .
C22A C 0.53595(13) 0.32573(13) 0.39346(10) 0.0142(4) Uani 1 1 d . . .
C23A C 0.62138(14) 0.32383(14) 0.41439(11) 0.0186(5) Uani 1 1 d . . .
H23A H 0.6571 0.2757 0.4216 0.022 Uiso 1 1 calc R . .
C24A C 0.65445(15) 0.39151(15) 0.42470(11) 0.0239(5) Uani 1 1 d . . .
H24A H 0.7129 0.3896 0.4384 0.029 Uiso 1 1 calc R . .
C25A C 0.60328(16) 0.46172(14) 0.41528(12) 0.0274(6) Uani 1 1 d . . .
H25A H 0.6262 0.5079 0.4225 0.033 Uiso 1 1 calc R . .
C26A C 0.51799(16) 0.46405(15) 0.39518(13) 0.0295(6) Uani 1 1 d . . .
H26A H 0.4822 0.5120 0.3887 0.035 Uiso 1 1 calc R . .
C27A C 0.48505(15) 0.39662(14) 0.38459(12) 0.0220(5) Uani 1 1 d . . .
H27A H 0.4266 0.3988 0.3710 0.026 Uiso 1 1 calc R . .
C28A C 0.41940(13) 0.18823(13) 0.45876(11) 0.0142(4) Uani 1 1 d . . .
C29A C 0.45481(15) 0.12304(15) 0.51662(12) 0.0266(6) Uani 1 1 d . . .
H29A H 0.5144 0.1081 0.5142 0.032 Uiso 1 1 calc R . .
C30A C 0.40518(17) 0.07934(16) 0.57779(13) 0.0348(7) Uani 1 1 d . . .
H30A H 0.4312 0.0360 0.6171 0.042 Uiso 1 1 calc R . .
C31A C 0.31787(16) 0.09862(14) 0.58174(12) 0.0280(6) Uani 1 1 d . . .
H31A H 0.2831 0.0675 0.6230 0.034 Uiso 1 1 calc R . .
C32A C 0.28192(15) 0.16327(15) 0.52530(12) 0.0272(6) Uani 1 1 d . . .
H32A H 0.2222 0.1775 0.5280 0.033 Uiso 1 1 calc R . .
C33A C 0.33183(14) 0.20813(14) 0.46425(12) 0.0233(5) Uani 1 1 d . . .
H33A H 0.3060 0.2529 0.4258 0.028 Uiso 1 1 calc R . .
C34A C 0.40204(13) 0.07419(13) 0.30856(11) 0.0150(5) Uani 1 1 d . . .
C35A C 0.39859(14) 0.00415(14) 0.29160(12) 0.0232(5) Uani 1 1 d . . .
H35A H 0.4207 0.0086 0.2468 0.028 Uiso 1 1 calc R . .
C36A C 0.36319(14) -0.07152(14) 0.33958(13) 0.0278(6) Uani 1 1 d . . .
H36A H 0.3607 -0.1186 0.3274 0.033 Uiso 1 1 calc R . .
C37A C 0.33131(14) -0.07901(14) 0.40539(13) 0.0259(6) Uani 1 1 d . . .
H37A H 0.3080 -0.1313 0.4385 0.031 Uiso 1 1 calc R . .
C38A C 0.33362(13) -0.00994(14) 0.42253(12) 0.0221(5) Uani 1 1 d . . .
H38A H 0.3119 -0.0147 0.4675 0.026 Uiso 1 1 calc R . .
C39A C 0.36767(13) 0.06613(14) 0.37390(11) 0.0182(5) Uani 1 1 d . . .
H39A H 0.3675 0.1138 0.3855 0.022 Uiso 1 1 calc R . .
C40A C 0.42343(13) 0.18142(13) 0.16209(11) 0.0157(5) Uani 1 1 d . . .
C41A C 0.47446(14) 0.15449(14) 0.11795(11) 0.0198(5) Uani 1 1 d . . .
H41A H 0.5302 0.1303 0.1322 0.024 Uiso 1 1 calc R . .
C42A C 0.44460(15) 0.16265(15) 0.05340(12) 0.0252(5) Uani 1 1 d . . .
H42A H 0.4795 0.1430 0.0243 0.030 Uiso 1 1 calc R . .
C43A C 0.36412(15) 0.19938(14) 0.03133(12) 0.0253(5) Uani 1 1 d . . .
H43A H 0.3440 0.2058 -0.0131 0.030 Uiso 1 1 calc R . .
C44A C 0.31324(15) 0.22667(14) 0.07481(12) 0.0229(5) Uani 1 1 d . . .
H44A H 0.2581 0.2520 0.0598 0.027 Uiso 1 1 calc R . .
C45A C 0.34175(13) 0.21741(13) 0.13964(11) 0.0177(5) Uani 1 1 d . . .
H45A H 0.3057 0.2356 0.1692 0.021 Uiso 1 1 calc R . .
C46A C 0.20188(13) 0.30392(14) 0.23191(11) 0.0169(5) Uani 1 1 d . . .
C47A C 0.14455(13) 0.23383(13) 0.26055(11) 0.0180(5) Uani 1 1 d . . .
C48A C 0.07051(13) 0.23565(14) 0.22369(12) 0.0196(5) Uani 1 1 d . . .
H48A H 0.0315 0.1892 0.2430 0.023 Uiso 1 1 calc R . .
C49A C 0.05103(13) 0.30216(14) 0.16005(11) 0.0170(5) Uani 1 1 d . . .
C50A C 0.11176(13) 0.36693(13) 0.13100(11) 0.0174(5) Uani 1 1 d . . .
H50A H 0.1015 0.4114 0.0862 0.021 Uiso 1 1 calc R . .
C51A C 0.18761(13) 0.36933(13) 0.16526(11) 0.0164(5) Uani 1 1 d . . .
C52A C 0.16053(14) 0.15779(14) 0.32911(12) 0.0244(5) Uani 1 1 d . . .
H52A H 0.2220 0.1613 0.3415 0.029 Uiso 1 1 calc R . .
C53A C 0.15178(16) 0.07409(15) 0.32093(14) 0.0337(6) Uani 1 1 d . . .
H53A H 0.1615 0.0264 0.3663 0.051 Uiso 1 1 calc R . .
H53B H 0.1950 0.0722 0.2855 0.051 Uiso 1 1 calc R . .
H53C H 0.0932 0.0703 0.3058 0.051 Uiso 1 1 calc R . .
C54A C 0.10170(16) 0.16035(17) 0.38882(13) 0.0378(7) Uani 1 1 d . . .
H54A H 0.1119 0.2128 0.3945 0.057 Uiso 1 1 calc R . .
H54B H 0.1144 0.1115 0.4328 0.057 Uiso 1 1 calc R . .
H54C H 0.0407 0.1584 0.3778 0.057 Uiso 1 1 calc R . .
C55A C -0.03363(13) 0.30068(14) 0.12575(12) 0.0197(5) Uani 1 1 d . . .
H55A H -0.0357 0.2454 0.1214 0.024 Uiso 1 1 calc R . .
C56A C -0.11221(13) 0.30308(14) 0.17360(12) 0.0218(5) Uani 1 1 d . . .
H56A H -0.1083 0.2555 0.2199 0.033 Uiso 1 1 calc R . .
H56B H -0.1662 0.2988 0.1520 0.033 Uiso 1 1 calc R . .
H56C H -0.1121 0.3565 0.1793 0.033 Uiso 1 1 calc R . .
C57A C -0.04198(14) 0.37067(14) 0.05191(11) 0.0235(5) Uani 1 1 d . . .
H57A H -0.0365 0.4260 0.0537 0.035 Uiso 1 1 calc R . .
H57B H -0.0990 0.3669 0.0341 0.035 Uiso 1 1 calc R . .
H57C H 0.0041 0.3641 0.0203 0.035 Uiso 1 1 calc R . .
C58A C 0.25023(13) 0.44270(13) 0.12996(11) 0.0180(5) Uani 1 1 d . . .
H58A H 0.3071 0.4251 0.1534 0.022 Uiso 1 1 calc R . .
C59A C 0.26693(14) 0.46403(14) 0.05107(11) 0.0221(5) Uani 1 1 d . . .
H59A H 0.2839 0.4124 0.0451 0.033 Uiso 1 1 calc R . .
H59B H 0.3138 0.5057 0.0321 0.033 Uiso 1 1 calc R . .
H59C H 0.2137 0.4875 0.0257 0.033 Uiso 1 1 calc R . .
C60A C 0.21891(16) 0.52118(15) 0.14012(13) 0.0327(6) Uani 1 1 d . . .
H60A H 0.1655 0.5428 0.1145 0.049 Uiso 1 1 calc R . .
H60B H 0.2640 0.5649 0.1219 0.049 Uiso 1 1 calc R . .
H60C H 0.2071 0.5064 0.1905 0.049 Uiso 1 1 calc R . .
Co1B Co 0.057872(17) 0.720038(17) 0.237783(14) 0.01234(7) Uani 1 1 d . . .
S1B S 0.18718(3) 0.70916(4) 0.19946(3) 0.01739(12) Uani 1 1 d . . .
P1B P -0.06557(3) 0.65741(3) 0.28963(3) 0.01311(12) Uani 1 1 d . . .
P2B P -0.00211(3) 0.76587(3) 0.13210(3) 0.01202(12) Uani 1 1 d . . .
P3B P 0.01948(3) 0.82834(3) 0.26416(3) 0.01350(12) Uani 1 1 d . . .
B1B B -0.14640(15) 0.81669(15) 0.20494(12) 0.0137(5) Uani 1 1 d . . .
C1B C -0.24060(13) 0.86415(12) 0.18578(11) 0.0136(4) Uani 1 1 d . . .
C2B C -0.27888(13) 0.91034(13) 0.22147(11) 0.0180(5) Uani 1 1 d . . .
H2B H -0.2496 0.9127 0.2599 0.022 Uiso 1 1 calc R . .
C3B C -0.35812(14) 0.95291(14) 0.20293(13) 0.0244(5) Uani 1 1 d . . .
H3B H -0.3815 0.9837 0.2285 0.029 Uiso 1 1 calc R . .
C4B C -0.40264(14) 0.95060(14) 0.14797(12) 0.0226(5) Uani 1 1 d . . .
H4B H -0.4561 0.9804 0.1347 0.027 Uiso 1 1 calc R . .
C5B C -0.36832(14) 0.90411(14) 0.11229(12) 0.0226(5) Uani 1 1 d . . .
H5B H -0.3988 0.9011 0.0747 0.027 Uiso 1 1 calc R . .
C6B C -0.28954(13) 0.86193(13) 0.13135(11) 0.0183(5) Uani 1 1 d . . .
H6B H -0.2677 0.8300 0.1063 0.022 Uiso 1 1 calc R . .
C7B C -0.16156(12) 0.71151(12) 0.24457(10) 0.0126(4) Uani 1 1 d . . .
H7B1 H -0.1756 0.6903 0.2088 0.015 Uiso 1 1 calc R . .
H7B2 H -0.2116 0.6989 0.2791 0.015 Uiso 1 1 calc R . .
C8B C -0.08753(12) 0.84083(12) 0.12954(10) 0.0129(4) Uani 1 1 d . . .
H8B1 H -0.0608 0.8971 0.1161 0.015 Uiso 1 1 calc R . .
H8B2 H -0.1274 0.8458 0.0920 0.015 Uiso 1 1 calc R . .
C9B C -0.09704(12) 0.84642(13) 0.26082(11) 0.0149(5) Uani 1 1 d . . .
H9B1 H -0.1235 0.8154 0.3088 0.018 Uiso 1 1 calc R . .
H9B2 H -0.1083 0.9076 0.2471 0.018 Uiso 1 1 calc R . .
C10B C -0.07990(13) 0.64390(13) 0.38185(11) 0.0155(5) Uani 1 1 d . . .
C11B C -0.15764(14) 0.66205(14) 0.41059(11) 0.0216(5) Uani 1 1 d . . .
H11B H -0.2077 0.6791 0.3828 0.026 Uiso 1 1 calc R . .
C12B C -0.16197(16) 0.65531(14) 0.47955(12) 0.0265(6) Uani 1 1 d . . .
H12B H -0.2150 0.6679 0.4987 0.032 Uiso 1 1 calc R . .
C13B C -0.08981(16) 0.63048(14) 0.52035(12) 0.0257(6) Uani 1 1 d . . .
H13B H -0.0928 0.6271 0.5672 0.031 Uiso 1 1 calc R . .
C14B C -0.01342(15) 0.61053(14) 0.49334(12) 0.0244(5) Uani 1 1 d . . .
H14B H 0.0359 0.5924 0.5218 0.029 Uiso 1 1 calc R . .
C15B C -0.00846(14) 0.61693(13) 0.42451(11) 0.0195(5) Uani 1 1 d . . .
H15B H 0.0444 0.6027 0.4063 0.023 Uiso 1 1 calc R . .
C16B C -0.06616(14) 0.54693(13) 0.29979(11) 0.0157(5) Uani 1 1 d . . .
C17B C -0.14407(14) 0.50438(14) 0.30615(11) 0.0225(5) Uani 1 1 d . . .
H17B H -0.1979 0.5325 0.3059 0.027 Uiso 1 1 calc R . .
C18B C -0.14374(16) 0.42067(14) 0.31288(12) 0.0281(6) Uani 1 1 d . . .
H18B H -0.1971 0.3921 0.3170 0.034 Uiso 1 1 calc R . .
C19B C -0.06505(16) 0.37954(14) 0.31349(12) 0.0270(6) Uani 1 1 d . . .
H19B H -0.0645 0.3226 0.3183 0.032 Uiso 1 1 calc R . .
C20B C 0.01271(16) 0.42123(14) 0.30720(11) 0.0235(5) Uani 1 1 d . . .
H20B H 0.0664 0.3929 0.3072 0.028 Uiso 1 1 calc R . .
C21B C 0.01257(14) 0.50417(14) 0.30088(11) 0.0190(5) Uani 1 1 d . . .
H21B H 0.0662 0.5321 0.2973 0.023 Uiso 1 1 calc R . .
C22B C -0.05255(13) 0.68415(13) 0.11165(10) 0.0134(4) Uani 1 1 d . . .
C23B C -0.13128(13) 0.69530(13) 0.07775(11) 0.0165(5) Uani 1 1 d . . .
H23B H -0.1580 0.7497 0.0588 0.020 Uiso 1 1 calc R . .
C24B C -0.17058(14) 0.62749(14) 0.07157(11) 0.0198(5) Uani 1 1 d . . .
H24B H -0.2246 0.6354 0.0493 0.024 Uiso 1 1 calc R . .
C25B C -0.13121(14) 0.54819(14) 0.09781(11) 0.0198(5) Uani 1 1 d . . .
H25B H -0.1588 0.5015 0.0944 0.024 Uiso 1 1 calc R . .
C26B C -0.05169(14) 0.53741(14) 0.12887(11) 0.0190(5) Uani 1 1 d . . .
H26B H -0.0236 0.4836 0.1455 0.023 Uiso 1 1 calc R . .
C27B C -0.01291(13) 0.60482(13) 0.13577(10) 0.0147(4) Uani 1 1 d . . .
H27B H 0.0417 0.5967 0.1573 0.018 Uiso 1 1 calc R . .
C28B C 0.07217(13) 0.81937(13) 0.05535(11) 0.0143(4) Uani 1 1 d . . .
C29B C 0.10031(13) 0.90197(13) 0.03938(11) 0.0201(5) Uani 1 1 d . . .
H29B H 0.0792 0.9309 0.0672 0.024 Uiso 1 1 calc R . .
C30B C 0.15897(14) 0.94143(15) -0.01707(12) 0.0245(5) Uani 1 1 d . . .
H30B H 0.1779 0.9973 -0.0274 0.029 Uiso 1 1 calc R . .
C31B C 0.19029(14) 0.90074(15) -0.05850(12) 0.0243(5) Uani 1 1 d . . .
H31B H 0.2295 0.9286 -0.0976 0.029 Uiso 1 1 calc R . .
C32B C 0.16365(14) 0.81904(15) -0.04209(12) 0.0255(6) Uani 1 1 d . . .
H32B H 0.1852 0.7902 -0.0698 0.031 Uiso 1 1 calc R . .
C33B C 0.10552(14) 0.77842(14) 0.01471(11) 0.0210(5) Uani 1 1 d . . .
H33B H 0.0885 0.7218 0.0258 0.025 Uiso 1 1 calc R . .
C34B C 0.06672(13) 0.93045(13) 0.20415(11) 0.0160(5) Uani 1 1 d . . .
C35B C 0.01530(14) 0.99796(13) 0.16136(11) 0.0187(5) Uani 1 1 d . . .
H35B H -0.0461 0.9915 0.1635 0.022 Uiso 1 1 calc R . .
C36B C 0.05230(15) 1.07407(14) 0.11589(12) 0.0259(5) Uani 1 1 d . . .
H36B H 0.0165 1.1192 0.0865 0.031 Uiso 1 1 calc R . .
C37B C 0.14123(16) 1.08431(15) 0.11327(14) 0.0339(6) Uani 1 1 d . . .
H37B H 0.1669 1.1364 0.0820 0.041 Uiso 1 1 calc R . .
C38B C 0.19313(16) 1.01852(16) 0.15635(14) 0.0352(6) Uani 1 1 d . . .
H38B H 0.2542 1.0262 0.1554 0.042 Uiso 1 1 calc R . .
C39B C 0.15663(14) 0.94180(15) 0.20070(12) 0.0251(5) Uani 1 1 d . . .
H39B H 0.1929 0.8965 0.2290 0.030 Uiso 1 1 calc R . .
C40B C 0.05420(13) 0.81937(13) 0.35009(11) 0.0156(5) Uani 1 1 d . . .
C41B C 0.00265(14) 0.84767(14) 0.39252(12) 0.0218(5) Uani 1 1 d . . .
H41B H -0.0523 0.8732 0.3769 0.026 Uiso 1 1 calc R . .
C42B C 0.03070(17) 0.83903(16) 0.45781(13) 0.0315(6) Uani 1 1 d . . .
H42B H -0.0049 0.8591 0.4863 0.038 Uiso 1 1 calc R . .
C43B C 0.11029(16) 0.80128(15) 0.48141(13) 0.0309(6) Uani 1 1 d . . .
H43B H 0.1291 0.7948 0.5262 0.037 Uiso 1 1 calc R . .
C44B C 0.16214(16) 0.77316(14) 0.43936(12) 0.0269(6) Uani 1 1 d . . .
H44B H 0.2170 0.7476 0.4552 0.032 Uiso 1 1 calc R . .
C45B C 0.13468(14) 0.78199(13) 0.37400(12) 0.0203(5) Uani 1 1 d . . .
H45B H 0.1708 0.7625 0.3454 0.024 Uiso 1 1 calc R . .
C46B C 0.27976(13) 0.71990(13) 0.24417(11) 0.0151(5) Uani 1 1 d . . .
C47B C 0.29498(13) 0.66513(13) 0.31506(11) 0.0165(5) Uani 1 1 d . . .
C48B C 0.37040(13) 0.67687(14) 0.34521(11) 0.0175(5) Uani 1 1 d . . .
H48B H 0.3805 0.6409 0.3931 0.021 Uiso 1 1 calc R . .
C49B C 0.43088(13) 0.73925(14) 0.30757(12) 0.0172(5) Uani 1 1 d . . .
C50B C 0.41497(13) 0.79124(14) 0.23746(11) 0.0178(5) Uani 1 1 d . . .
H50B H 0.4561 0.8339 0.2111 0.021 Uiso 1 1 calc R . .
C51B C 0.34088(13) 0.78312(13) 0.20437(11) 0.0159(5) Uani 1 1 d . . .
C52B C 0.23477(13) 0.59129(13) 0.35667(11) 0.0175(5) Uani 1 1 d . . .
H52B H 0.1742 0.6100 0.3415 0.021 Uiso 1 1 calc R . .
C53B C 0.23428(14) 0.56209(15) 0.43721(11) 0.0232(5) Uani 1 1 d . . .
H53D H 0.2907 0.5363 0.4547 0.035 Uiso 1 1 calc R . .
H53E H 0.1880 0.5203 0.4594 0.035 Uiso 1 1 calc R . .
H53F H 0.2238 0.6110 0.4489 0.035 Uiso 1 1 calc R . .
C54B C 0.25759(14) 0.51722(14) 0.33661(12) 0.0250(5) Uani 1 1 d . . .
H54D H 0.2533 0.5359 0.2855 0.038 Uiso 1 1 calc R . .
H54E H 0.2169 0.4706 0.3614 0.038 Uiso 1 1 calc R . .
H54F H 0.3171 0.4979 0.3500 0.038 Uiso 1 1 calc R . .
C55B C 0.51332(13) 0.75291(14) 0.34003(11) 0.0191(5) Uani 1 1 d . . .
H55B H 0.5195 0.8153 0.3253 0.023 Uiso 1 1 calc R . .
C56B C 0.51141(15) 0.71129(17) 0.42015(12) 0.0342(6) Uani 1 1 d . . .
H56D H 0.4589 0.7293 0.4388 0.051 Uiso 1 1 calc R . .
H56E H 0.5630 0.7281 0.4371 0.051 Uiso 1 1 calc R . .
H56F H 0.5111 0.6495 0.4363 0.051 Uiso 1 1 calc R . .
C57B C 0.59391(13) 0.72254(15) 0.31055(12) 0.0237(5) Uani 1 1 d . . .
H57D H 0.6462 0.7333 0.3307 0.036 Uiso 1 1 calc R . .
H57E H 0.5979 0.7533 0.2590 0.036 Uiso 1 1 calc R . .
H57F H 0.5891 0.6617 0.3231 0.036 Uiso 1 1 calc R . .
C58B C 0.32832(14) 0.83899(13) 0.12673(11) 0.0201(5) Uani 1 1 d . . .
H58B H 0.2647 0.8520 0.1207 0.024 Uiso 1 1 calc R . .
C59B C 0.37672(15) 0.92315(14) 0.09782(12) 0.0289(6) Uani 1 1 d . . .
H59D H 0.3672 0.9507 0.1304 0.043 Uiso 1 1 calc R . .
H59E H 0.3549 0.9600 0.0515 0.043 Uiso 1 1 calc R . .
H59F H 0.4391 0.9129 0.0930 0.043 Uiso 1 1 calc R . .
C60B C 0.35574(14) 0.78990(15) 0.08150(12) 0.0259(6) Uani 1 1 d . . .
H60D H 0.4169 0.7727 0.0890 0.039 Uiso 1 1 calc R . .
H60E H 0.3484 0.8264 0.0315 0.039 Uiso 1 1 calc R . .
H60F H 0.3193 0.7395 0.0954 0.039 Uiso 1 1 calc R . .

loop_
_atom_site_aniso_label
_atom_site_aniso_U_11
_atom_site_aniso_U_22
_atom_site_aniso_U_33
_atom_site_aniso_U_23
_atom_site_aniso_U_13
_atom_site_aniso_U_12
Co1A 0.01202(14) 0.01217(15) 0.01212(15) -0.00483(12) -0.00171(11) 0.00107(11)
S1A 0.0136(3) 0.0251(3) 0.0191(3) -0.0117(2) -0.0017(2) 0.0017(2)
P1A 0.0128(3) 0.0129(3) 0.0128(3) -0.0053(2) -0.0011(2) 0.0009(2)
P2A 0.0126(3) 0.0132(3) 0.0116(3) -0.0050(2) -0.0012(2) 0.0012(2)
P3A 0.0139(3) 0.0125(3) 0.0135(3) -0.0058(2) -0.0017(2) 0.0004(2)
B1A 0.0119(12) 0.0143(13) 0.0137(12) -0.0052(10) 0.0005(9) -0.0003(9)
C1A 0.0157(11) 0.0091(11) 0.0178(12) -0.0023(9) 0.0013(9) -0.0019(8)
C2A 0.0167(12) 0.0202(12) 0.0292(13) -0.0123(11) 0.0013(10) -0.0001(9)
C3A 0.0198(13) 0.0230(13) 0.0495(17) -0.0216(13) 0.0116(12) -0.0021(10)
C4A 0.0118(12) 0.0183(13) 0.0571(18) -0.0109(13) -0.0037(12) 0.0033(9)
C5A 0.0178(13) 0.0377(16) 0.0395(16) -0.0114(13) -0.0095(11) 0.0042(11)
C6A 0.0172(12) 0.0316(14) 0.0276(14) -0.0135(11) -0.0012(10) 0.0033(10)
C7A 0.0112(10) 0.0164(11) 0.0135(11) -0.0061(9) -0.0003(8) 0.0000(8)
C8A 0.0144(11) 0.0130(11) 0.0148(11) -0.0058(9) -0.0050(8) 0.0061(8)
C9A 0.0141(11) 0.0135(11) 0.0155(11) -0.0060(9) 0.0006(9) 0.0017(8)
C10A 0.0169(11) 0.0119(11) 0.0120(11) -0.0046(9) 0.0005(9) -0.0030(8)
C11A 0.0173(11) 0.0184(12) 0.0154(11) -0.0052(9) -0.0005(9) -0.0008(9)
C12A 0.0241(12) 0.0220(13) 0.0194(12) -0.0098(10) 0.0055(10) -0.0031(10)
C13A 0.0340(14) 0.0220(13) 0.0125(12) -0.0075(10) 0.0008(10) -0.0068(10)
C14A 0.0296(13) 0.0162(12) 0.0174(12) -0.0034(10) -0.0081(10) -0.0005(10)
C15A 0.0213(12) 0.0168(12) 0.0188(12) -0.0069(10) -0.0012(9) 0.0024(9)
C16A 0.0215(12) 0.0128(11) 0.0095(10) -0.0039(9) -0.0024(9) -0.0002(9)
C17A 0.0216(12) 0.0177(12) 0.0325(14) -0.0116(11) 0.0013(10) -0.0009(10)
C18A 0.0274(14) 0.0226(14) 0.0410(16) -0.0138(12) 0.0008(12) -0.0089(11)
C19A 0.0411(15) 0.0137(12) 0.0218(13) -0.0080(10) -0.0041(11) -0.0015(11)
C20A 0.0292(13) 0.0187(12) 0.0186(12) -0.0074(10) -0.0036(10) 0.0049(10)
C21A 0.0222(12) 0.0160(12) 0.0156(11) -0.0052(9) -0.0019(9) 0.0003(9)
C22A 0.0195(11) 0.0136(11) 0.0094(10) -0.0045(9) -0.0010(9) -0.0013(9)
C23A 0.0205(12) 0.0192(12) 0.0156(11) -0.0064(10) -0.0020(9) -0.0002(9)
C24A 0.0247(13) 0.0303(14) 0.0178(12) -0.0103(11) -0.0049(10) -0.0053(11)
C25A 0.0410(15) 0.0180(13) 0.0229(13) -0.0071(11) -0.0090(11) -0.0065(11)
C26A 0.0452(16) 0.0163(13) 0.0307(14) -0.0126(11) -0.0136(12) 0.0071(11)
C27A 0.0233(12) 0.0194(12) 0.0240(13) -0.0091(10) -0.0077(10) 0.0031(10)
C28A 0.0177(11) 0.0131(11) 0.0121(11) -0.0054(9) -0.0007(9) 0.0001(9)
C29A 0.0250(13) 0.0310(14) 0.0183(13) -0.0053(11) 0.0003(10) 0.0107(11)
C30A 0.0473(17) 0.0274(14) 0.0184(13) 0.0008(11) 0.0031(12) 0.0137(12)
C31A 0.0393(15) 0.0209(13) 0.0203(13) -0.0060(11) 0.0122(11) -0.0047(11)
C32A 0.0210(13) 0.0365(15) 0.0241(13) -0.0132(12) 0.0065(10) 0.0012(11)
C33A 0.0219(12) 0.0262(13) 0.0182(12) -0.0060(10) -0.0013(10) 0.0056(10)
C34A 0.0113(10) 0.0137(11) 0.0186(12) -0.0047(9) -0.0040(9) 0.0011(8)
C35A 0.0215(12) 0.0230(13) 0.0275(13) -0.0134(11) 0.0025(10) 0.0015(10)
C36A 0.0245(13) 0.0169(13) 0.0444(16) -0.0152(12) -0.0007(12) -0.0003(10)
C37A 0.0194(12) 0.0145(12) 0.0350(15) -0.0011(11) -0.0016(11) -0.0016(9)
C38A 0.0172(12) 0.0245(13) 0.0188(12) -0.0032(10) 0.0001(9) -0.0032(10)
C39A 0.0153(11) 0.0184(12) 0.0221(12) -0.0093(10) -0.0038(9) 0.0007(9)
C40A 0.0200(11) 0.0114(11) 0.0160(11) -0.0057(9) -0.0033(9) -0.0025(9)
C41A 0.0186(12) 0.0228(13) 0.0202(12) -0.0109(10) -0.0015(9) -0.0007(9)
C42A 0.0279(13) 0.0313(14) 0.0231(13) -0.0180(11) 0.0029(10) -0.0048(11)
C43A 0.0340(14) 0.0259(14) 0.0163(12) -0.0078(11) -0.0071(10) -0.0077(11)
C44A 0.0231(12) 0.0173(12) 0.0268(13) -0.0066(10) -0.0106(10) -0.0015(10)
C45A 0.0193(12) 0.0172(12) 0.0189(12) -0.0095(10) -0.0032(9) 0.0004(9)
C46A 0.0102(10) 0.0240(12) 0.0201(12) -0.0126(10) -0.0015(9) 0.0026(9)
C47A 0.0142(11) 0.0174(12) 0.0220(12) -0.0082(10) 0.0013(9) 0.0025(9)
C48A 0.0148(11) 0.0180(12) 0.0250(13) -0.0081(10) 0.0019(9) -0.0041(9)
C49A 0.0130(11) 0.0212(12) 0.0213(12) -0.0133(10) -0.0008(9) 0.0004(9)
C50A 0.0173(11) 0.0189(12) 0.0158(11) -0.0072(9) -0.0009(9) 0.0012(9)
C51A 0.0150(11) 0.0189(12) 0.0167(11) -0.0089(10) 0.0016(9) 0.0008(9)
C52A 0.0171(12) 0.0235(13) 0.0260(13) -0.0033(11) -0.0047(10) 0.0014(10)
C53A 0.0272(14) 0.0246(14) 0.0410(16) -0.0047(12) -0.0065(12) 0.0029(11)
C54A 0.0364(15) 0.0426(17) 0.0233(14) -0.0027(12) 0.0004(12) 0.0013(13)
C55A 0.0157(11) 0.0220(12) 0.0266(13) -0.0150(11) -0.0027(10) -0.0015(9)
C56A 0.0133(11) 0.0267(13) 0.0263(13) -0.0117(11) -0.0017(9) -0.0016(9)
C57A 0.0183(12) 0.0336(14) 0.0236(13) -0.0167(11) -0.0022(10) -0.0019(10)
C58A 0.0144(11) 0.0206(12) 0.0185(12) -0.0072(10) -0.0033(9) -0.0019(9)
C59A 0.0212(12) 0.0233(13) 0.0225(13) -0.0099(10) -0.0009(10) -0.0028(10)
C60A 0.0344(15) 0.0327(15) 0.0386(16) -0.0230(13) 0.0103(12) -0.0117(12)
Co1B 0.01176(14) 0.01288(15) 0.01251(15) -0.00524(12) -0.00209(11) 0.00094(11)
S1B 0.0125(3) 0.0241(3) 0.0186(3) -0.0117(2) -0.0014(2) -0.0003(2)
P1B 0.0140(3) 0.0130(3) 0.0122(3) -0.0050(2) -0.0014(2) 0.0011(2)
P2B 0.0115(3) 0.0123(3) 0.0124(3) -0.0051(2) -0.0012(2) 0.0008(2)
P3B 0.0140(3) 0.0135(3) 0.0140(3) -0.0066(2) -0.0023(2) 0.0006(2)
B1B 0.0126(12) 0.0132(12) 0.0142(12) -0.0047(10) 0.0003(9) 0.0002(9)
C1B 0.0128(10) 0.0111(11) 0.0137(11) -0.0021(9) 0.0012(8) -0.0009(8)
C2B 0.0139(11) 0.0220(12) 0.0209(12) -0.0115(10) -0.0015(9) 0.0004(9)
C3B 0.0188(12) 0.0236(13) 0.0378(15) -0.0201(12) 0.0019(11) -0.0003(10)
C4B 0.0123(11) 0.0194(12) 0.0332(14) -0.0077(11) -0.0042(10) 0.0024(9)
C5B 0.0155(12) 0.0284(13) 0.0226(13) -0.0089(11) -0.0045(10) 0.0026(10)
C6B 0.0145(11) 0.0215(12) 0.0204(12) -0.0105(10) 0.0006(9) 0.0030(9)
C7B 0.0110(10) 0.0161(11) 0.0119(11) -0.0068(9) -0.0008(8) 0.0007(8)
C8B 0.0106(10) 0.0119(11) 0.0164(11) -0.0060(9) -0.0031(8) 0.0014(8)
C9B 0.0149(11) 0.0125(11) 0.0166(11) -0.0054(9) -0.0004(9) 0.0010(8)
C10B 0.0210(12) 0.0105(11) 0.0135(11) -0.0034(9) -0.0004(9) -0.0014(9)
C11B 0.0236(12) 0.0216(13) 0.0155(12) -0.0034(10) -0.0027(9) 0.0035(10)
C12B 0.0318(14) 0.0259(14) 0.0210(13) -0.0098(11) 0.0057(11) 0.0036(11)
C13B 0.0428(15) 0.0214(13) 0.0119(12) -0.0059(10) 0.0031(11) -0.0071(11)
C14B 0.0299(14) 0.0239(13) 0.0163(12) -0.0041(10) -0.0071(10) -0.0050(10)
C15B 0.0193(12) 0.0164(12) 0.0201(12) -0.0046(10) -0.0028(9) -0.0016(9)
C16B 0.0219(12) 0.0142(11) 0.0104(11) -0.0042(9) -0.0017(9) -0.0014(9)
C17B 0.0215(12) 0.0226(13) 0.0230(13) -0.0093(10) 0.0032(10) -0.0010(10)
C18B 0.0338(14) 0.0217(13) 0.0283(14) -0.0100(11) 0.0056(11) -0.0112(11)
C19B 0.0481(16) 0.0139(12) 0.0196(13) -0.0072(10) -0.0044(11) 0.0028(11)
C20B 0.0336(14) 0.0204(13) 0.0176(12) -0.0087(10) -0.0068(10) 0.0094(11)
C21B 0.0204(12) 0.0209(12) 0.0165(12) -0.0083(10) -0.0046(9) 0.0025(9)
C22B 0.0154(11) 0.0151(11) 0.0101(10) -0.0057(9) 0.0018(8) -0.0020(9)
C23B 0.0200(11) 0.0140(11) 0.0148(11) -0.0051(9) -0.0033(9) 0.0017(9)
C24B 0.0192(12) 0.0247(13) 0.0169(12) -0.0095(10) -0.0043(9) -0.0006(10)
C25B 0.0242(12) 0.0187(12) 0.0198(12) -0.0111(10) -0.0013(10) -0.0043(10)
C26B 0.0252(12) 0.0141(11) 0.0169(12) -0.0055(9) -0.0012(10) 0.0022(9)
C27B 0.0137(11) 0.0181(12) 0.0116(11) -0.0055(9) -0.0012(8) -0.0005(9)
C28B 0.0113(10) 0.0168(11) 0.0128(11) -0.0039(9) -0.0026(8) 0.0017(8)
C29B 0.0189(12) 0.0193(12) 0.0216(12) -0.0080(10) 0.0008(9) 0.0005(9)
C30B 0.0217(12) 0.0200(13) 0.0246(13) -0.0019(10) -0.0013(10) -0.0005(10)
C31B 0.0163(12) 0.0309(14) 0.0170(12) -0.0016(11) 0.0048(9) -0.0018(10)
C32B 0.0195(12) 0.0389(15) 0.0209(13) -0.0159(11) 0.0055(10) 0.0013(11)
C33B 0.0203(12) 0.0207(12) 0.0217(12) -0.0085(10) 0.0003(10) -0.0009(10)
C34B 0.0182(11) 0.0145(11) 0.0171(11) -0.0083(9) 0.0000(9) -0.0010(9)
C35B 0.0177(11) 0.0209(12) 0.0190(12) -0.0099(10) -0.0008(9) 0.0011(9)
C36B 0.0312(14) 0.0168(12) 0.0270(14) -0.0060(10) -0.0044(11) 0.0020(10)
C37B 0.0323(15) 0.0166(13) 0.0431(17) -0.0023(12) 0.0006(12) -0.0069(11)
C38B 0.0218(13) 0.0348(16) 0.0453(17) -0.0127(13) 0.0022(12) -0.0079(11)
C39B 0.0207(12) 0.0229(13) 0.0293(14) -0.0083(11) -0.0016(10) 0.0021(10)
C40B 0.0202(11) 0.0116(11) 0.0152(11) -0.0053(9) -0.0040(9) -0.0027(9)
C41B 0.0211(12) 0.0244(13) 0.0228(13) -0.0124(11) -0.0014(10) -0.0018(10)
C42B 0.0396(16) 0.0372(16) 0.0241(14) -0.0190(12) 0.0023(12) -0.0060(12)
C43B 0.0423(16) 0.0317(15) 0.0197(13) -0.0102(12) -0.0085(12) -0.0100(12)
C44B 0.0309(14) 0.0210(13) 0.0283(14) -0.0082(11) -0.0174(11) 0.0007(10)
C45B 0.0209(12) 0.0163(12) 0.0255(13) -0.0099(10) -0.0047(10) -0.0012(9)
C46B 0.0127(10) 0.0186(12) 0.0187(12) -0.0123(10) -0.0028(9) 0.0024(9)
C47B 0.0140(11) 0.0193(12) 0.0193(12) -0.0111(10) 0.0006(9) 0.0020(9)
C48B 0.0164(11) 0.0205(12) 0.0175(12) -0.0100(10) -0.0012(9) 0.0021(9)
C49B 0.0114(11) 0.0233(12) 0.0230(12) -0.0155(10) -0.0027(9) 0.0040(9)
C50B 0.0148(11) 0.0205(12) 0.0201(12) -0.0107(10) 0.0033(9) -0.0012(9)
C51B 0.0136(11) 0.0196(12) 0.0168(11) -0.0100(10) 0.0003(9) 0.0035(9)
C52B 0.0158(11) 0.0201(12) 0.0175(12) -0.0084(10) -0.0029(9) -0.0003(9)
C53B 0.0218(12) 0.0261(13) 0.0193(12) -0.0066(10) -0.0025(10) -0.0045(10)
C54B 0.0233(13) 0.0248(13) 0.0292(14) -0.0132(11) -0.0004(10) -0.0038(10)
C55B 0.0177(11) 0.0227(12) 0.0195(12) -0.0111(10) -0.0023(9) -0.0004(9)
C56B 0.0234(13) 0.0608(19) 0.0226(14) -0.0205(13) -0.0031(11) -0.0108(12)
C57B 0.0152(11) 0.0327(14) 0.0243(13) -0.0124(11) -0.0019(10) -0.0021(10)
C58B 0.0155(11) 0.0212(12) 0.0215(12) -0.0067(10) -0.0036(9) 0.0016(9)
C59B 0.0264(13) 0.0269(14) 0.0260(14) -0.0028(11) -0.0048(11) -0.0026(11)
C60B 0.0229(13) 0.0355(15) 0.0179(12) -0.0099(11) -0.0002(10) 0.0023(11)

loop_
_geom_bond_atom_site_label_1
_geom_bond_atom_site_label_2
_geom_bond_distance
_geom_bond_site_symmetry_2
_geom_bond_publ_flag
Co1A S1A 2.1547(6) . y
Co1A P1A 2.2019(6) . y
Co1A P3A 2.2046(6) . y
Co1A P2A 2.2802(6) . y
S1A C46A 1.802(2) . y
P1A C7A 1.8024(19) . ?
P1A C16A 1.831(2) . ?
P1A C10A 1.836(2) . ?
P2A C8A 1.8196(19) . ?
P2A C22A 1.837(2) . ?
P2A C28A 1.847(2) . ?
P3A C9A 1.8217(19) . ?
P3A C40A 1.827(2) . ?
P3A C34A 1.837(2) . ?
B1A C1A 1.637(3) . ?
B1A C8A 1.665(3) . ?
B1A C9A 1.665(3) . ?
B1A C7A 1.680(3) . ?
C1A C6A 1.399(3) . ?
C1A C2A 1.403(3) . ?
C2A C3A 1.392(3) . ?
C2A H2A 0.9500 . ?
C3A C4A 1.372(3) . ?
C3A H3A 0.9500 . ?
C4A C5A 1.381(3) . ?
C4A H4A 0.9500 . ?
C5A C6A 1.386(3) . ?
C5A H5A 0.9500 . ?
C6A H6A 0.9500 . ?
C7A H7A1 0.9900 . ?
C7A H7A2 0.9900 . ?
C8A H8A1 0.9900 . ?
C8A H8A2 0.9900 . ?
C9A H9A1 0.9900 . ?
C9A H9A2 0.9900 . ?
C10A C15A 1.390(3) . ?
C10A C11A 1.398(3) . ?
C11A C12A 1.387(3) . ?
C11A H11A 0.9500 . ?
C12A C13A 1.382(3) . ?
C12A H12A 0.9500 . ?
C13A C14A 1.379(3) . ?
C13A H13A 0.9500 . ?
C14A C15A 1.381(3) . ?
C14A H14A 0.9500 . ?
C15A H15A 0.9500 . ?
C16A C17A 1.389(3) . ?
C16A C21A 1.395(3) . ?
C17A C18A 1.393(3) . ?
C17A H17A 0.9500 . ?
C18A C19A 1.387(3) . ?
C18A H18A 0.9500 . ?
C19A C20A 1.373(3) . ?
C19A H19A 0.9500 . ?
C20A C21A 1.395(3) . ?
C20A H20A 0.9500 . ?
C21A H21A 0.9500 . ?
C22A C27A 1.391(3) . ?
C22A C23A 1.398(3) . ?
C23A C24A 1.387(3) . ?
C23A H23A 0.9500 . ?
C24A C25A 1.381(3) . ?
C24A H24A 0.9500 . ?
C25A C26A 1.389(3) . ?
C25A H25A 0.9500 . ?
C26A C27A 1.385(3) . ?
C26A H26A 0.9500 . ?
C27A H27A 0.9500 . ?
C28A C29A 1.389(3) . ?
C28A C33A 1.393(3) . ?
C29A C30A 1.384(3) . ?
C29A H29A 0.9500 . ?
C30A C31A 1.382(3) . ?
C30A H30A 0.9500 . ?
C31A C32A 1.373(3) . ?
C31A H31A 0.9500 . ?
C32A C33A 1.389(3) . ?
C32A H32A 0.9500 . ?
C33A H33A 0.9500 . ?
C34A C39A 1.388(3) . ?
C34A C35A 1.398(3) . ?
C35A C36A 1.384(3) . ?
C35A H35A 0.9500 . ?
C36A C37A 1.387(3) . ?
C36A H36A 0.9500 . ?
C37A C38A 1.383(3) . ?
C37A H37A 0.9500 . ?
C38A C39A 1.385(3) . ?
C38A H38A 0.9500 . ?
C39A H39A 0.9500 . ?
C40A C41A 1.394(3) . ?
C40A C45A 1.400(3) . ?
C41A C42A 1.389(3) . ?
C41A H41A 0.9500 . ?
C42A C43A 1.386(3) . ?
C42A H42A 0.9500 . ?
C43A C44A 1.386(3) . ?
C43A H43A 0.9500 . ?
C44A C45A 1.382(3) . ?
C44A H44A 0.9500 . ?
C45A H45A 0.9500 . ?
C46A C51A 1.405(3) . ?
C46A C47A 1.418(3) . ?
C47A C48A 1.394(3) . ?
C47A C52A 1.515(3) . ?
C48A C49A 1.390(3) . ?
C48A H48A 0.9500 . ?
C49A C50A 1.390(3) . ?
C49A C55A 1.519(3) . ?
C50A C51A 1.405(3) . ?
C50A H50A 0.9500 . ?
C51A C58A 1.518(3) . ?
C52A C54A 1.517(3) . ?
C52A C53A 1.537(3) . ?
C52A H52A 1.0000 . ?
C53A H53A 0.9800 . ?
C53A H53B 0.9800 . ?
C53A H53C 0.9800 . ?
C54A H54A 0.9800 . ?
C54A H54B 0.9800 . ?
C54A H54C 0.9800 . ?
C55A C57A 1.523(3) . ?
C55A C56A 1.540(3) . ?
C55A H55A 1.0000 . ?
C56A H56A 0.9800 . ?
C56A H56B 0.9800 . ?
C56A H56C 0.9800 . ?
C57A H57A 0.9800 . ?
C57A H57B 0.9800 . ?
C57A H57C 0.9800 . ?
C58A C60A 1.523(3) . ?
C58A C59A 1.536(3) . ?
C58A H58A 1.0000 . ?
C59A H59A 0.9800 . ?
C59A H59B 0.9800 . ?
C59A H59C 0.9800 . ?
C60A H60A 0.9800 . ?
C60A H60B 0.9800 . ?
C60A H60C 0.9800 . ?
Co1B S1B 2.1403(6) . y
Co1B P1B 2.2098(6) . y
Co1B P3B 2.2209(6) . y
Co1B P2B 2.2419(6) . y
S1B C46B 1.790(2) . y
P1B C7B 1.8091(19) . ?
P1B C16B 1.836(2) . ?
P1B C10B 1.837(2) . ?
P2B C8B 1.8115(19) . ?
P2B C22B 1.834(2) . ?
P2B C28B 1.836(2) . ?
P3B C9B 1.811(2) . ?
P3B C40B 1.832(2) . ?
P3B C34B 1.835(2) . ?
B1B C1B 1.631(3) . ?
B1B C9B 1.669(3) . ?
B1B C8B 1.673(3) . ?
B1B C7B 1.678(3) . ?
C1B C2B 1.401(3) . ?
C1B C6B 1.402(3) . ?
C2B C3B 1.394(3) . ?
C2B H2B 0.9500 . ?
C3B C4B 1.374(3) . ?
C3B H3B 0.9500 . ?
C4B C5B 1.383(3) . ?
C4B H4B 0.9500 . ?
C5B C6B 1.386(3) . ?
C5B H5B 0.9500 . ?
C6B H6B 0.9500 . ?
C7B H7B1 0.9900 . ?
C7B H7B2 0.9900 . ?
C8B H8B1 0.9900 . ?
C8B H8B2 0.9900 . ?
C9B H9B1 0.9900 . ?
C9B H9B2 0.9900 . ?
C10B C15B 1.391(3) . ?
C10B C11B 1.398(3) . ?
C11B C12B 1.388(3) . ?
C11B H11B 0.9500 . ?
C12B C13B 1.378(3) . ?
C12B H12B 0.9500 . ?
C13B C14B 1.376(3) . ?
C13B H13B 0.9500 . ?
C14B C15B 1.388(3) . ?
C14B H14B 0.9500 . ?
C15B H15B 0.9500 . ?
C16B C17B 1.394(3) . ?
C16B C21B 1.400(3) . ?
C17B C18B 1.398(3) . ?
C17B H17B 0.9500 . ?
C18B C19B 1.387(3) . ?
C18B H18B 0.9500 . ?
C19B C20B 1.384(3) . ?
C19B H19B 0.9500 . ?
C20B C21B 1.387(3) . ?
C20B H20B 0.9500 . ?
C21B H21B 0.9500 . ?
C22B C27B 1.389(3) . ?
C22B C23B 1.398(3) . ?
C23B C24B 1.388(3) . ?
C23B H23B 0.9500 . ?
C24B C25B 1.387(3) . ?
C24B H24B 0.9500 . ?
C25B C26B 1.382(3) . ?
C25B H25B 0.9500 . ?
C26B C27B 1.385(3) . ?
C26B H26B 0.9500 . ?
C27B H27B 0.9500 . ?
C28B C33B 1.384(3) . ?
C28B C29B 1.403(3) . ?
C29B C30B 1.388(3) . ?
C29B H29B 0.9500 . ?
C30B C31B 1.384(3) . ?
C30B H30B 0.9500 . ?
C31B C32B 1.379(3) . ?
C31B H31B 0.9500 . ?
C32B C33B 1.391(3) . ?
C32B H32B 0.9500 . ?
C33B H33B 0.9500 . ?
C34B C39B 1.395(3) . ?
C34B C35B 1.396(3) . ?
C35B C36B 1.383(3) . ?
C35B H35B 0.9500 . ?
C36B C37B 1.378(3) . ?
C36B H36B 0.9500 . ?
C37B C38B 1.385(3) . ?
C37B H37B 0.9500 . ?
C38B C39B 1.381(3) . ?
C38B H38B 0.9500 . ?
C39B H39B 0.9500 . ?
C40B C41B 1.386(3) . ?
C40B C45B 1.397(3) . ?
C41B C42B 1.391(3) . ?
C41B H41B 0.9500 . ?
C42B C43B 1.385(3) . ?
C42B H42B 0.9500 . ?
C43B C44B 1.380(3) . ?
C43B H43B 0.9500 . ?
C44B C45B 1.389(3) . ?
C44B H44B 0.9500 . ?
C45B H45B 0.9500 . ?
C46B C51B 1.413(3) . ?
C46B C47B 1.413(3) . ?
C47B C48B 1.401(3) . ?
C47B C52B 1.520(3) . ?
C48B C49B 1.388(3) . ?
C48B H48B 0.9500 . ?
C49B C50B 1.392(3) . ?
C49B C55B 1.531(3) . ?
C50B C51B 1.397(3) . ?
C50B H50B 0.9500 . ?
C51B C58B 1.521(3) . ?
C52B C54B 1.533(3) . ?
C52B C53B 1.537(3) . ?
C52B H52B 1.0000 . ?
C53B H53D 0.9800 . ?
C53B H53E 0.9800 . ?
C53B H53F 0.9800 . ?
C54B H54D 0.9800 . ?
C54B H54E 0.9800 . ?
C54B H54F 0.9800 . ?
C55B C56B 1.518(3) . ?
C55B C57B 1.533(3) . ?
C55B H55B 1.0000 . ?
C56B H56D 0.9800 . ?
C56B H56E 0.9800 . ?
C56B H56F 0.9800 . ?
C57B H57D 0.9800 . ?
C57B H57E 0.9800 . ?
C57B H57F 0.9800 . ?
C58B C59B 1.525(3) . ?
C58B C60B 1.546(3) . ?
C58B H58B 1.0000 . ?
C59B H59D 0.9800 . ?
C59B H59E 0.9800 . ?
C59B H59F 0.9800 . ?
C60B H60D 0.9800 . ?
C60B H60E 0.9800 . ?
C60B H60F 0.9800 . ?
